data_2218134
loop_
_publ_author_name
'Yamada, Kazuhiko'
'Sato, Akira'
'Shimizu, Tadashi'
'Yamazaki, Toshio'
'Yokoyama, Shigeyuki'

_publ_section_title
;
 <small>L</small>-Alanine hydrochloride monohydrate
;
_journal_coeditor_code HG2382
_journal_issue 5
_journal_name_full 'Acta Crystallographica Section E'
_journal_page_first o806
_journal_paper_doi 10.1107/S1600536808008751
_journal_volume 64
_journal_year 2008
_chemical_formula_iupac 'C3 H8 N O2 +, Cl -, H2 O'
_chemical_formula_moiety 'C3 H8 N O2 +, Cl -, H2 O'
_chemical_formula_sum 'C3 H10 Cl N O3'
_chemical_formula_weight 143.57
_chemical_name_common 'L-Alanine hydrochloride monohydrate'
_chemical_name_systematic
;
L-Alanine hydrochloride monohydrate
;
_space_group_IT_number 19
_symmetry_cell_setting orthorhombic
_symmetry_space_group_name_Hall 'P 2ac 2ab'
_symmetry_space_group_name_H-M 'P 21 21 21'
_atom_sites_solution_hydrogens geom
_atom_sites_solution_primary direct
_atom_sites_solution_secondary difmap
_audit_creation_method SHELXL-97
_cell_angle_alpha 90.0
_cell_angle_beta 90.0
_cell_angle_gamma 90.0
_cell_formula_units_Z 4
_cell_length_a 6.1925(13)
_cell_length_b 9.929(2)
_cell_length_c 11.759(3)
_cell_measurement_reflns_used 902
_cell_measurement_temperature 150(2)
_cell_measurement_theta_max 53.94
_cell_measurement_theta_min 7.44
_cell_volume 723.0(3)
_computing_cell_refinement
;
SAINT-Plus (Bruker, 2001)
;
_computing_data_collection
;
SMART for WNT/2000 (Bruker, 2001)
;
_computing_data_reduction
;
SAINT-Plus (Bruker, 2001)
;
_computing_molecular_graphics 'ORTEP-3 for Windows (Farrugia, 1997)'
_computing_publication_material 'SHELXL97 (Sheldrick, 2008)'
_computing_structure_refinement 'SHELXL97 (Sheldrick, 2008)'
_computing_structure_solution 'SHELXS97 (Sheldrick, 2008)'
_diffrn_ambient_temperature 293(2)
_diffrn_measured_fraction_theta_full 0.961
_diffrn_measured_fraction_theta_max 0.961
_diffrn_measurement_device_type 'Bruker SMART APEX CCD area-detector'
_diffrn_measurement_method \w
_diffrn_radiation_monochromator graphite
_diffrn_radiation_source 'fine-focus sealed tube'
_diffrn_radiation_type MoK\a
_diffrn_radiation_wavelength 0.71073
_diffrn_reflns_av_R_equivalents 0.0218
_diffrn_reflns_av_sigmaI/netI 0.0168
_diffrn_reflns_limit_h_max 7
_diffrn_reflns_limit_h_min -7
_diffrn_reflns_limit_k_max 12
_diffrn_reflns_limit_k_min -11
_diffrn_reflns_limit_l_max 14
_diffrn_reflns_limit_l_min -14
_diffrn_reflns_number 5762
_diffrn_reflns_theta_full 27.00
_diffrn_reflns_theta_max 27.00
_diffrn_reflns_theta_min 2.68
_diffrn_standards_decay_% 0.0
_diffrn_standards_number 263
_exptl_absorpt_coefficient_mu 0.462
_exptl_absorpt_correction_T_max 0.8549
_exptl_absorpt_correction_T_min 0.8189
_exptl_absorpt_correction_type multi-scan
_exptl_absorpt_process_details '(SADABS; Bruker 2001)'
_exptl_crystal_colour colourless
_exptl_crystal_density_diffrn 1.319
_exptl_crystal_density_method 'not measured'
_exptl_crystal_description plate
_exptl_crystal_F_000 304
_exptl_crystal_size_max 0.45
_exptl_crystal_size_mid 0.40
_exptl_crystal_size_min 0.35
_refine_diff_density_max 0.194
_refine_diff_density_min -0.199
_refine_ls_abs_structure_details 'Flack (1983), 533 Friedel pairs'
_refine_ls_abs_structure_Flack 0.02(6)
_refine_ls_extinction_method none
_refine_ls_goodness_of_fit_ref 1.114
_refine_ls_hydrogen_treatment mixed
_refine_ls_matrix_type full
_refine_ls_number_parameters 84
_refine_ls_number_reflns 1467
_refine_ls_number_restraints 0
_refine_ls_restrained_S_all 1.114
_refine_ls_R_factor_all 0.0195
_refine_ls_R_factor_gt 0.0193
_refine_ls_shift/su_max 0.001
_refine_ls_shift/su_mean 0.000
_refine_ls_structure_factor_coef Fsqd
_refine_ls_weighting_details 'calc w=1/[\s^2^(Fo^2^)+(0.0308P)^2^+0.0901P] where P=(Fo^2^+2Fc^2^)/3'
_refine_ls_weighting_scheme calc
_refine_ls_wR_factor_gt 0.0532
_refine_ls_wR_factor_ref 0.0533
_reflns_number_gt 1452
_reflns_number_total 1467
_reflns_threshold_expression I>2\s(I)
_cod_data_source_file hg2382.cif
_cod_data_source_block I
_cod_database_code 2218134
_cod_database_fobs_code 2218134

loop_
_symmetry_equiv_pos_as_xyz
'x, y, z'
'-x+1/2, -y, z+1/2'
'-x, y+1/2, -z+1/2'
'x+1/2, -y+1/2, -z'

loop_
_atom_site_type_symbol
_atom_site_label
_atom_site_fract_x
_atom_site_fract_y
_atom_site_fract_z
_atom_site_U_iso_or_equiv
_atom_site_adp_type
_atom_site_calc_flag
_atom_site_refinement_flags
_atom_site_occupancy
Cl Cl 0.19971(4) 0.55991(3) 1.25180(2) 0.02475(10) Uani d . 1
C C1 0.8057(2) 0.60202(13) 0.88317(11) 0.0295(3) Uani d . 1
H H1A 0.9301 0.6167 0.8360 0.044 Uiso calc R 1
H H1B 0.7483 0.6872 0.9073 0.044 Uiso calc R 1
H H1C 0.6979 0.5540 0.8407 0.044 Uiso calc R 1
C C2 0.6780(2) 0.49201(12) 1.06398(10) 0.0249(2) Uani d . 1
N N 0.96092(17) 0.38728(10) 0.95162(8) 0.0230(2) Uani d . 1
H HA 1.0116 0.3443 1.0124 0.034 Uiso calc R 1
H HB 1.0676 0.4003 0.9021 0.034 Uiso calc R 1
H HC 0.8577 0.3381 0.9193 0.034 Uiso calc R 1
O O3 1.13229(15) 0.26883(10) 1.15289(8) 0.0261(2) Uani d . 1
O O1 0.60730(17) 0.38141(9) 1.08180(8) 0.0342(2) Uani d . 1
O O2 0.60094(18) 0.60494(10) 1.10708(9) 0.0374(2) Uani d . 1
H H2 0.4967 0.5880 1.1476 0.056 Uiso calc R 1
C C3 0.87031(18) 0.51981(12) 0.98686(10) 0.0228(2) Uani d . 1
H H3 0.9801 0.5694 1.0299 0.027 Uiso calc R 1
H H4 1.159(3) 0.335(2) 1.1930(16) 0.047(5) Uiso d . 1
H H5 1.050(3) 0.2271(18) 1.1882(14) 0.036(5) Uiso d . 1

loop_
_atom_site_aniso_label
_atom_site_aniso_U_11
_atom_site_aniso_U_22
_atom_site_aniso_U_33
_atom_site_aniso_U_12
_atom_site_aniso_U_13
_atom_site_aniso_U_23
Cl 0.02114(14) 0.02522(15) 0.02790(15) 0.00128(9) 0.00012(12) -0.00516(12)
C1 0.0308(6) 0.0239(6) 0.0337(6) 0.0021(5) 0.0026(5) 0.0073(5)
C2 0.0260(5) 0.0230(5) 0.0256(5) 0.0013(5) 0.0015(5) -0.0018(5)
N 0.0232(5) 0.0200(5) 0.0257(5) 0.0019(4) 0.0028(4) 0.0023(4)
O3 0.0281(5) 0.0235(4) 0.0268(5) -0.0044(4) 0.0023(4) -0.0008(4)
O1 0.0398(5) 0.0238(4) 0.0389(5) -0.0059(4) 0.0160(4) -0.0029(4)
O2 0.0384(5) 0.0244(4) 0.0494(6) 0.0011(4) 0.0183(5) -0.0046(4)
C3 0.0227(5) 0.0183(5) 0.0274(6) -0.0003(4) 0.0011(5) -0.0002(4)

loop_
_atom_type_symbol
_atom_type_description
_atom_type_scat_dispersion_real
_atom_type_scat_dispersion_imag
_atom_type_scat_source
C C 0.0033 0.0016 'International Tables Vol C Tables 4.2.6.8 and 6.1.1.4'
H H 0.0000 0.0000 'International Tables Vol C Tables 4.2.6.8 and 6.1.1.4'
N N 0.0061 0.0033 'International Tables Vol C Tables 4.2.6.8 and 6.1.1.4'
O O 0.0106 0.0060 'International Tables Vol C Tables 4.2.6.8 and 6.1.1.4'
Cl Cl 0.1484 0.1585 'International Tables Vol C Tables 4.2.6.8 and 6.1.1.4'

loop_
_geom_angle_atom_site_label_1
_geom_angle_atom_site_label_2
_geom_angle_atom_site_label_3
_geom_angle
_geom_angle_publ_flag
C3 C1 H1A 109.5 ?
C3 C1 H1B 109.5 ?
H1A C1 H1B 109.5 ?
C3 C1 H1C 109.5 ?
H1A C1 H1C 109.5 ?
H1B C1 H1C 109.5 ?
O1 C2 O2 125.34(11) yes
O1 C2 C3 123.71(11) yes
O2 C2 C3 110.95(10) yes
C3 N HA 109.5 ?
C3 N HB 109.5 ?
HA N HB 109.5 ?
C3 N HC 109.5 ?
HA N HC 109.5 ?
HB N HC 109.5 ?
H4 O3 H5 104.4(17) ?
C2 O2 H2 109.5 ?
N C3 C1 110.50(10) ?
N C3 C2 107.48(9) ?
C1 C3 C2 111.65(11) ?
N C3 H3 109.1 ?
C1 C3 H3 109.1 ?
C2 C3 H3 109.1 ?

loop_
_geom_bond_atom_site_label_1
_geom_bond_atom_site_label_2
_geom_bond_distance
_geom_bond_publ_flag
C1 C3 1.5209(17) ?
C1 H1A 0.9600 ?
C1 H1B 0.9600 ?
C1 H1C 0.9600 ?
C2 O1 1.2006(16) yes
C2 O2 1.3196(15) yes
C2 C3 1.5223(16) yes
N C3 1.4893(15) yes
N HA 0.8900 ?
N HB 0.8900 ?
N HC 0.8900 ?
O3 H4 0.82(2) ?
O3 H5 0.78(2) ?
O2 H2 0.8200 ?
C3 H3 0.9800 ?

loop_
_geom_hbond_atom_site_label_D
_geom_hbond_atom_site_label_H
_geom_hbond_atom_site_label_A
_geom_hbond_site_symmetry_A
_geom_hbond_distance_DH
_geom_hbond_distance_HA
_geom_hbond_distance_DA
_geom_hbond_angle_DHA
N HA O3 . 0.89 1.96 2.8479(14) 173.8
N HB Cl 2_664 0.89 2.31 3.1957(11) 170.6
N HC O3 4_457 0.89 1.95 2.8380(15) 179.5
O2 H2 Cl . 0.82 2.23 3.0446(11) 174.6
O3 H4 Cl 1_655 0.82(2) 2.35(2) 3.1432(12) 161.0(17)
O3 H5 Cl 3_647 0.78(2) 2.38(2) 3.1283(11) 163.3(16)

loop_
_geom_torsion_atom_site_label_1
_geom_torsion_atom_site_label_2
_geom_torsion_atom_site_label_3
_geom_torsion_atom_site_label_4
_geom_torsion
_geom_torsion_publ_flag
O1 C2 C3 N -6.06(18) yes
O2 C2 C3 N 174.26(9) yes
O1 C2 C3 C1 115.28(14) yes
O2 C2 C3 C1 -64.39(14) yes

loop_
_cod_related_entry_id
_cod_related_entry_database
_cod_related_entry_code
1 ChemSpider 30655474
